data_2235680
loop_
_publ_author_name
'Wang, Nian-Nian'
'Hu, Feng'
'Duan, Tai-Ke'
'Chen, Qun'
'Zhang, Qian-Feng'

_publ_section_title
;
 Bis[1,3-bis(diphenylphosphanyl)propane]copper(I)
 tetrachloridogallate(III)
;
_journal_coeditor_code XU5551
_journal_issue 7
_journal_name_full 'Acta Crystallographica Section E'
_journal_page_first m870
_journal_paper_doi 10.1107/S1600536812024269
_journal_volume 68
_journal_year 2012
_chemical_formula_iupac '[Cu (C27 H26 P2)2] [Ga Cl4]'
_chemical_formula_moiety 'C54 H52 Cu P4 +, Cl4 Ga -'
_chemical_formula_sum 'C54 H52 Cl4 Cu Ga P4'
_chemical_formula_weight 1099.90
_chemical_name_systematic
;
Bis[1,3-bis(diphenylphosphanyl)propane]copper(I) tetrachloridogallate(III)
;
_space_group_IT_number 14
_symmetry_cell_setting monoclinic
_symmetry_space_group_name_Hall '-P 2yn'
_symmetry_space_group_name_H-M 'P 1 21/n 1'
_atom_sites_solution_hydrogens geom
_atom_sites_solution_primary direct
_atom_sites_solution_secondary difmap
_audit_creation_method SHELXL-97
_cell_angle_alpha 90.00
_cell_angle_beta 99.424(3)
_cell_angle_gamma 90.00
_cell_formula_units_Z 4
_cell_length_a 21.077(4)
_cell_length_b 11.200(2)
_cell_length_c 22.605(5)
_cell_measurement_reflns_used 2316
_cell_measurement_temperature 296(2)
_cell_measurement_theta_max 26.58
_cell_measurement_theta_min 2.27
_cell_volume 5264.2(18)
_computing_cell_refinement 'SAINT (Bruker, 2007)'
_computing_data_collection 'APEX2 (Bruker, 2007)'
_computing_data_reduction 'SAINT (Bruker, 2007)'
_computing_molecular_graphics 'SHELXTL (Sheldrick, 2008)'
_computing_publication_material 'SHELXTL (Sheldrick, 2008)'
_computing_structure_refinement 'SHELXL97 (Sheldrick, 2008)'
_computing_structure_solution 'SHELXS97 (Sheldrick, 2008)'
_diffrn_ambient_temperature 296(2)
_diffrn_measured_fraction_theta_full 0.993
_diffrn_measured_fraction_theta_max 0.993
_diffrn_measurement_device_type 'Bruker SMART APEXII CCD area-detector'
_diffrn_measurement_method '\f and \w scans'
_diffrn_radiation_monochromator graphite
_diffrn_radiation_source 'fine-focus sealed tube'
_diffrn_radiation_type MoK\a
_diffrn_radiation_wavelength 0.71073
_diffrn_reflns_av_R_equivalents 0.0517
_diffrn_reflns_av_sigmaI/netI 0.0729
_diffrn_reflns_limit_h_max 27
_diffrn_reflns_limit_h_min -24
_diffrn_reflns_limit_k_max 14
_diffrn_reflns_limit_k_min -14
_diffrn_reflns_limit_l_max 15
_diffrn_reflns_limit_l_min -29
_diffrn_reflns_number 32381
_diffrn_reflns_theta_full 27.54
_diffrn_reflns_theta_max 27.54
_diffrn_reflns_theta_min 2.32
_exptl_absorpt_coefficient_mu 1.275
_exptl_absorpt_correction_T_max 0.8939
_exptl_absorpt_correction_T_min 0.6294
_exptl_absorpt_correction_type multi-scan
_exptl_absorpt_process_details '(SADABS; Bruker, 2001)'
_exptl_crystal_colour colorless
_exptl_crystal_density_diffrn 1.388
_exptl_crystal_density_method 'not measured'
_exptl_crystal_description block
_exptl_crystal_F_000 2256
_exptl_crystal_size_max 0.40
_exptl_crystal_size_mid 0.25
_exptl_crystal_size_min 0.09
_refine_diff_density_max 0.850
_refine_diff_density_min -0.757
_refine_ls_extinction_method none
_refine_ls_goodness_of_fit_ref 1.036
_refine_ls_hydrogen_treatment constr
_refine_ls_matrix_type full
_refine_ls_number_parameters 577
_refine_ls_number_reflns 12058
_refine_ls_number_restraints 0
_refine_ls_restrained_S_all 1.036
_refine_ls_R_factor_all 0.1122
_refine_ls_R_factor_gt 0.0553
_refine_ls_shift/su_max 0.001
_refine_ls_shift/su_mean 0.000
_refine_ls_structure_factor_coef Fsqd
_refine_ls_weighting_details 'calc w=1/[\s^2^(Fo^2^)+(0.0702P)^2^+0.0000P] where P=(Fo^2^+2Fc^2^)/3'
_refine_ls_weighting_scheme calc
_refine_ls_wR_factor_gt 0.1335
_refine_ls_wR_factor_ref 0.1586
_reflns_number_gt 6644
_reflns_number_total 12058
_reflns_threshold_expression I>2sigma(I)
_cod_data_source_file xu5551.cif
_cod_data_source_block I
_cod_original_cell_volume 5264.3(18)
_cod_original_sg_symbol_H-M 'P 21/n'
_cod_database_code 2235680
_cod_database_fobs_code 2235680

loop_
_symmetry_equiv_pos_as_xyz
'x, y, z'
'-x+1/2, y+1/2, -z+1/2'
'-x, -y, -z'
'x-1/2, -y-1/2, z-1/2'

loop_
_atom_site_type_symbol
_atom_site_label
_atom_site_fract_x
_atom_site_fract_y
_atom_site_fract_z
_atom_site_U_iso_or_equiv
_atom_site_adp_type
_atom_site_calc_flag
_atom_site_refinement_flags
_atom_site_occupancy
_atom_site_symmetry_multiplicity
Cu Cu1 0.26361(2) 0.61161(4) 0.99604(2) 0.03896(14) Uani d . 1 1
P P1 0.20270(4) 0.69588(8) 0.91188(5) 0.0413(2) Uani d . 1 1
P P2 0.19750(5) 0.65483(9) 1.06579(5) 0.0460(3) Uani d . 1 1
P P3 0.36310(5) 0.69750(8) 1.02915(5) 0.0450(3) Uani d . 1 1
P P4 0.29595(5) 0.41400(8) 0.99656(5) 0.0428(3) Uani d . 1 1
Ga Ga2 0.49789(3) 0.46820(5) 0.29884(3) 0.0752(2) Uani d . 1 1
Cl Cl1 0.47870(13) 0.4662(3) 0.38878(12) 0.2017(13) Uani d . 1 1
Cl Cl2 0.59810(7) 0.42905(15) 0.30020(7) 0.0989(5) Uani d . 1 1
Cl Cl3 0.48115(8) 0.64747(16) 0.26337(13) 0.1572(10) Uani d . 1 1
Cl Cl4 0.43692(9) 0.34578(17) 0.24248(12) 0.1529(9) Uani d . 1 1
C C1 0.15046(19) 0.8150(3) 0.93223(19) 0.0516(10) Uani d . 1 1
H H1A 0.1772 0.8833 0.9458 0.062 Uiso calc R 1 1
H H1B 0.1216 0.8391 0.8963 0.062 Uiso calc R 1 1
C C2 0.11017(18) 0.7853(4) 0.98002(19) 0.0547(11) Uani d . 1 1
H H2A 0.0916 0.7066 0.9719 0.066 Uiso calc R 1 1
H H2B 0.0750 0.8420 0.9772 0.066 Uiso calc R 1 1
C C3 0.1471(2) 0.7874(4) 1.0436(2) 0.0599(11) Uani d . 1 1
H H3A 0.1165 0.7958 1.0710 0.072 Uiso calc R 1 1
H H3B 0.1745 0.8575 1.0481 0.072 Uiso calc R 1 1
C C4 0.41775(18) 0.5977(3) 1.0782(2) 0.0574(12) Uani d . 1 1
H H4A 0.4604 0.6328 1.0849 0.069 Uiso calc R 1 1
H H4B 0.4033 0.5924 1.1167 0.069 Uiso calc R 1 1
C C5 0.42229(18) 0.4713(3) 1.0534(2) 0.0580(12) Uani d . 1 1
H H5A 0.4607 0.4334 1.0748 0.070 Uiso calc R 1 1
H H5B 0.4272 0.4769 1.0116 0.070 Uiso calc R 1 1
C C6 0.36415(18) 0.3912(3) 1.05820(18) 0.0505(10) Uani d . 1 1
H H6A 0.3498 0.4069 1.0961 0.061 Uiso calc R 1 1
H H6B 0.3775 0.3083 1.0583 0.061 Uiso calc R 1 1
C C11 0.24101(18) 0.7707(4) 0.85571(18) 0.0496(10) Uani d . 1 1
C C12 0.2625(2) 0.8883(4) 0.8629(2) 0.0743(14) Uani d . 1 1
H H12 0.2562 0.9303 0.8970 0.089 Uiso calc R 1 1
C C13 0.2929(3) 0.9441(6) 0.8207(3) 0.096(2) Uani d . 1 1
H H13 0.3054 1.0236 0.8257 0.115 Uiso calc R 1 1
C C14 0.3042(3) 0.8823(7) 0.7721(4) 0.104(2) Uani d . 1 1
H H14 0.3258 0.9193 0.7443 0.125 Uiso calc R 1 1
C C15 0.2846(2) 0.7664(6) 0.7630(2) 0.0847(16) Uani d . 1 1
H H15 0.2923 0.7252 0.7292 0.102 Uiso calc R 1 1
C C16 0.2532(2) 0.7110(4) 0.8047(2) 0.0611(12) Uani d . 1 1
H H16 0.2399 0.6322 0.7985 0.073 Uiso calc R 1 1
C C21 0.14454(17) 0.5972(3) 0.86631(17) 0.0428(9) Uani d . 1 1
C C22 0.14099(19) 0.4790(3) 0.88233(19) 0.0518(10) Uani d . 1 1
H H22 0.1687 0.4493 0.9153 0.062 Uiso calc R 1 1
C C23 0.0954(2) 0.4032(4) 0.8488(2) 0.0655(13) Uani d . 1 1
H H23 0.0926 0.3237 0.8599 0.079 Uiso calc R 1 1
C C24 0.0555(2) 0.4459(4) 0.8002(2) 0.0692(13) Uani d . 1 1
H H24 0.0253 0.3958 0.7781 0.083 Uiso calc R 1 1
C C25 0.0598(2) 0.5641(4) 0.7834(2) 0.0666(13) Uani d . 1 1
H H25 0.0328 0.5930 0.7497 0.080 Uiso calc R 1 1
C C26 0.10338(18) 0.6381(4) 0.81616(18) 0.0559(11) Uani d . 1 1
H H26 0.1056 0.7175 0.8047 0.067 Uiso calc R 1 1
C C31 0.2376(2) 0.6914(4) 1.14128(19) 0.0567(11) Uani d . 1 1
C C32 0.2286(3) 0.7988(5) 1.1707(2) 0.0942(18) Uani d . 1 1
H H32 0.2001 0.8555 1.1517 0.113 Uiso calc R 1 1
C C33 0.2614(4) 0.8213(7) 1.2271(3) 0.122(3) Uani d . 1 1
H H33 0.2555 0.8934 1.2459 0.147 Uiso calc R 1 1
C C34 0.3018(4) 0.7398(7) 1.2553(3) 0.115(2) Uani d . 1 1
H H34 0.3237 0.7564 1.2935 0.138 Uiso calc R 1 1
C C35 0.3119(3) 0.6313(6) 1.2289(2) 0.0916(18) Uani d . 1 1
H H35 0.3394 0.5745 1.2493 0.110 Uiso calc R 1 1
C C36 0.2799(2) 0.6096(4) 1.1717(2) 0.0649(12) Uani d . 1 1
H H36 0.2870 0.5380 1.1531 0.078 Uiso calc R 1 1
C C41 0.13728(18) 0.5439(4) 1.07994(19) 0.0514(10) Uani d . 1 1
C C42 0.1243(2) 0.5200(5) 1.1367(2) 0.0769(15) Uani d . 1 1
H H42 0.1460 0.5606 1.1698 0.092 Uiso calc R 1 1
C C43 0.0779(3) 0.4342(6) 1.1436(3) 0.099(2) Uani d . 1 1
H H43 0.0699 0.4167 1.1819 0.119 Uiso calc R 1 1
C C44 0.0448(2) 0.3763(5) 1.0965(3) 0.0865(17) Uani d . 1 1
H H44 0.0141 0.3196 1.1023 0.104 Uiso calc R 1 1
C C45 0.0561(2) 0.4005(4) 1.0402(3) 0.0734(14) Uani d . 1 1
H H45 0.0326 0.3619 1.0073 0.088 Uiso calc R 1 1
C C46 0.1030(2) 0.4834(4) 1.0320(2) 0.0598(11) Uani d . 1 1
H H46 0.1113 0.4983 0.9936 0.072 Uiso calc R 1 1
C C51 0.36291(18) 0.8328(3) 1.07411(19) 0.0499(10) Uani d . 1 1
C C52 0.3953(2) 0.8472(4) 1.1319(2) 0.0687(13) Uani d . 1 1
H H52 0.4202 0.7853 1.1507 0.082 Uiso calc R 1 1
C C53 0.3906(2) 0.9544(4) 1.1619(2) 0.0781(15) Uani d . 1 1
H H53 0.4123 0.9628 1.2009 0.094 Uiso calc R 1 1
C C54 0.3552(2) 1.0470(4) 1.1357(3) 0.0768(15) Uani d . 1 1
H H54 0.3523 1.1178 1.1566 0.092 Uiso calc R 1 1
C C55 0.3237(2) 1.0344(4) 1.0779(3) 0.0794(15) Uani d . 1 1
H H55 0.2998 1.0977 1.0592 0.095 Uiso calc R 1 1
C C56 0.3272(2) 0.9281(4) 1.0473(2) 0.0633(12) Uani d . 1 1
H H56 0.3053 0.9205 1.0082 0.076 Uiso calc R 1 1
C C61 0.41146(17) 0.7433(3) 0.97288(19) 0.0498(10) Uani d . 1 1
C C62 0.4624(2) 0.8252(4) 0.9865(2) 0.0701(13) Uani d . 1 1
H H62 0.4724 0.8573 1.0249 0.084 Uiso calc R 1 1
C C63 0.4974(2) 0.8575(4) 0.9422(3) 0.0820(16) Uani d . 1 1
H H63 0.5305 0.9129 0.9508 0.098 Uiso calc R 1 1
C C64 0.4840(2) 0.8093(5) 0.8859(3) 0.0754(14) Uani d . 1 1
H H64 0.5080 0.8313 0.8566 0.090 Uiso calc R 1 1
C C65 0.4352(2) 0.7288(5) 0.8733(2) 0.0738(14) Uani d . 1 1
H H65 0.4261 0.6955 0.8352 0.089 Uiso calc R 1 1
C C66 0.39951(19) 0.6964(4) 0.9160(2) 0.0601(12) Uani d . 1 1
H H66 0.3664 0.6414 0.9063 0.072 Uiso calc R 1 1
C C71 0.32982(18) 0.3581(4) 0.93295(19) 0.0513(10) Uani d . 1 1
C C72 0.3667(2) 0.2540(5) 0.9363(2) 0.0847(16) Uani d . 1 1
H H72 0.3719 0.2079 0.9710 0.102 Uiso calc R 1 1
C C73 0.3957(3) 0.2188(7) 0.8882(3) 0.116(3) Uani d . 1 1
H H73 0.4208 0.1502 0.8911 0.140 Uiso calc R 1 1
C C74 0.3872(3) 0.2847(7) 0.8368(3) 0.106(2) Uani d . 1 1
H H74 0.4071 0.2616 0.8048 0.127 Uiso calc R 1 1
C C75 0.3500(3) 0.3833(6) 0.8322(2) 0.0883(17) Uani d . 1 1
H H75 0.3443 0.4274 0.7968 0.106 Uiso calc R 1 1
C C76 0.3203(2) 0.4198(4) 0.8791(2) 0.0621(12) Uani d . 1 1
H H76 0.2937 0.4865 0.8745 0.075 Uiso calc R 1 1
C C81 0.23877(18) 0.2965(3) 1.00825(19) 0.0466(9) Uani d . 1 1
C C82 0.2207(2) 0.2798(4) 1.0643(2) 0.0596(11) Uani d . 1 1
H H82 0.2395 0.3251 1.0969 0.072 Uiso calc R 1 1
C C83 0.1746(3) 0.1953(4) 1.0710(3) 0.0769(14) Uani d . 1 1
H H83 0.1635 0.1826 1.1086 0.092 Uiso calc R 1 1
C C84 0.1448(2) 0.1297(4) 1.0230(3) 0.0789(16) Uani d . 1 1
H H84 0.1134 0.0741 1.0280 0.095 Uiso calc R 1 1
C C85 0.1614(2) 0.1466(4) 0.9687(3) 0.0690(14) Uani d . 1 1
H H85 0.1409 0.1031 0.9360 0.083 Uiso calc R 1 1
C C86 0.20858(19) 0.2280(3) 0.9610(2) 0.0570(11) Uani d . 1 1
H H86 0.2203 0.2369 0.9233 0.068 Uiso calc R 1 1

loop_
_atom_site_aniso_label
_atom_site_aniso_U_11
_atom_site_aniso_U_22
_atom_site_aniso_U_33
_atom_site_aniso_U_12
_atom_site_aniso_U_13
_atom_site_aniso_U_23
Cu1 0.0391(2) 0.0343(2) 0.0418(3) 0.00349(18) 0.0020(2) 0.0011(2)
P1 0.0429(5) 0.0365(5) 0.0425(6) 0.0022(4) 0.0011(4) 0.0055(4)
P2 0.0477(6) 0.0460(6) 0.0441(6) 0.0099(4) 0.0070(5) -0.0008(5)
P3 0.0404(5) 0.0371(5) 0.0540(7) 0.0011(4) -0.0030(5) 0.0014(5)
P4 0.0486(6) 0.0330(5) 0.0459(6) 0.0049(4) 0.0053(5) 0.0012(4)
Ga2 0.0661(3) 0.0693(4) 0.0929(5) -0.0040(3) 0.0211(3) -0.0132(3)
Cl1 0.181(2) 0.303(3) 0.148(2) -0.065(2) 0.1092(19) -0.041(2)
Cl2 0.0807(9) 0.1157(12) 0.1036(12) 0.0257(8) 0.0252(9) 0.0116(9)
Cl3 0.0886(11) 0.0875(11) 0.281(3) 0.0012(9) -0.0143(15) 0.0303(15)
Cl4 0.1225(14) 0.1156(14) 0.210(2) -0.0219(11) -0.0029(15) -0.0690(15)
C1 0.057(2) 0.041(2) 0.055(3) 0.0115(18) 0.002(2) 0.0033(19)
C2 0.050(2) 0.051(2) 0.061(3) 0.0162(19) 0.003(2) 0.000(2)
C3 0.062(3) 0.057(3) 0.063(3) 0.020(2) 0.018(2) -0.001(2)
C4 0.047(2) 0.044(2) 0.074(3) 0.0046(18) -0.012(2) 0.005(2)
C5 0.047(2) 0.050(2) 0.073(3) 0.0144(19) -0.003(2) 0.000(2)
C6 0.060(2) 0.038(2) 0.050(2) 0.0100(18) 0.000(2) 0.0004(18)
C11 0.043(2) 0.055(2) 0.047(2) -0.0014(18) -0.0035(19) 0.013(2)
C12 0.073(3) 0.066(3) 0.081(4) -0.018(3) 0.005(3) 0.016(3)
C13 0.087(4) 0.089(4) 0.110(5) -0.028(3) 0.013(4) 0.039(4)
C14 0.067(3) 0.133(6) 0.116(6) -0.009(4) 0.026(4) 0.064(5)
C15 0.063(3) 0.130(5) 0.064(3) 0.019(3) 0.021(3) 0.025(4)
C16 0.053(2) 0.073(3) 0.057(3) 0.001(2) 0.010(2) 0.017(2)
C21 0.043(2) 0.047(2) 0.038(2) -0.0015(16) 0.0036(17) 0.0028(17)
C22 0.055(2) 0.047(2) 0.052(3) 0.0027(19) 0.006(2) -0.0012(19)
C23 0.073(3) 0.046(2) 0.075(3) -0.010(2) 0.004(3) -0.009(2)
C24 0.056(3) 0.079(3) 0.069(3) -0.009(2) 0.000(3) -0.021(3)
C25 0.053(3) 0.082(3) 0.059(3) -0.005(2) -0.009(2) 0.003(3)
C26 0.050(2) 0.063(3) 0.051(3) -0.0043(19) -0.005(2) 0.014(2)
C31 0.060(3) 0.062(3) 0.047(3) 0.007(2) 0.009(2) -0.010(2)
C32 0.125(5) 0.090(4) 0.061(3) 0.032(3) -0.004(3) -0.024(3)
C33 0.162(7) 0.136(6) 0.062(4) 0.036(5) -0.002(4) -0.034(4)
C34 0.145(6) 0.137(6) 0.054(4) -0.020(5) -0.012(4) -0.024(4)
C35 0.081(4) 0.122(5) 0.062(3) -0.007(3) -0.015(3) 0.019(3)
C36 0.062(3) 0.077(3) 0.053(3) 0.003(2) 0.002(2) 0.001(2)
C41 0.044(2) 0.061(3) 0.050(3) 0.0123(19) 0.012(2) 0.003(2)
C42 0.060(3) 0.119(4) 0.054(3) -0.014(3) 0.015(3) 0.003(3)
C43 0.068(3) 0.164(6) 0.071(4) -0.011(4) 0.024(3) 0.027(4)
C44 0.052(3) 0.108(4) 0.098(5) -0.012(3) 0.007(3) 0.024(4)
C45 0.057(3) 0.075(3) 0.086(4) -0.006(2) 0.007(3) 0.004(3)
C46 0.066(3) 0.059(3) 0.055(3) 0.003(2) 0.014(2) -0.001(2)
C51 0.044(2) 0.040(2) 0.062(3) -0.0019(17) -0.001(2) -0.0009(19)
C52 0.076(3) 0.056(3) 0.067(3) 0.007(2) -0.011(3) -0.003(2)
C53 0.095(4) 0.063(3) 0.068(3) -0.003(3) -0.010(3) -0.015(3)
C54 0.086(3) 0.054(3) 0.090(4) 0.000(3) 0.013(3) -0.017(3)
C55 0.087(3) 0.043(3) 0.105(5) 0.013(2) 0.007(3) -0.002(3)
C56 0.069(3) 0.048(2) 0.069(3) 0.010(2) -0.001(3) 0.005(2)
C61 0.038(2) 0.045(2) 0.063(3) 0.0073(17) -0.001(2) 0.000(2)
C62 0.063(3) 0.067(3) 0.082(4) -0.022(2) 0.018(3) -0.017(3)
C63 0.059(3) 0.070(3) 0.121(5) -0.020(2) 0.026(3) -0.008(3)
C64 0.064(3) 0.082(4) 0.086(4) 0.007(3) 0.027(3) 0.019(3)
C65 0.056(3) 0.098(4) 0.066(3) 0.005(3) 0.005(3) -0.002(3)
C66 0.043(2) 0.074(3) 0.061(3) -0.009(2) 0.003(2) -0.003(2)
C71 0.046(2) 0.053(2) 0.055(3) 0.0011(18) 0.010(2) -0.007(2)
C72 0.094(4) 0.086(4) 0.074(4) 0.039(3) 0.013(3) -0.018(3)
C73 0.098(4) 0.148(6) 0.099(5) 0.053(4) 0.000(4) -0.057(5)
C74 0.080(4) 0.164(7) 0.078(5) -0.008(4) 0.027(4) -0.058(5)
C75 0.097(4) 0.115(5) 0.057(3) -0.015(4) 0.026(3) -0.014(3)
C76 0.067(3) 0.064(3) 0.056(3) -0.005(2) 0.013(2) -0.002(2)
C81 0.050(2) 0.0335(19) 0.055(3) 0.0083(17) 0.005(2) 0.0035(19)
C82 0.070(3) 0.042(2) 0.069(3) 0.003(2) 0.020(3) 0.001(2)
C83 0.091(4) 0.064(3) 0.083(4) 0.003(3) 0.039(3) 0.006(3)
C84 0.075(3) 0.049(3) 0.113(5) -0.010(2) 0.018(3) 0.015(3)
C85 0.074(3) 0.044(2) 0.085(4) -0.007(2) -0.001(3) 0.000(2)
C86 0.067(3) 0.036(2) 0.065(3) 0.0003(19) 0.003(2) 0.008(2)

loop_
_atom_type_symbol
_atom_type_description
_atom_type_scat_dispersion_real
_atom_type_scat_dispersion_imag
_atom_type_scat_source
C C 0.0033 0.0016 'International Tables Vol C Tables 4.2.6.8 and 6.1.1.4'
H H 0.0000 0.0000 'International Tables Vol C Tables 4.2.6.8 and 6.1.1.4'
P P 0.1023 0.0942 'International Tables Vol C Tables 4.2.6.8 and 6.1.1.4'
Cl Cl 0.1484 0.1585 'International Tables Vol C Tables 4.2.6.8 and 6.1.1.4'
Cu Cu 0.3201 1.2651 'International Tables Vol C Tables 4.2.6.8 and 6.1.1.4'
Ga Ga 0.2307 1.6083 'International Tables Vol C Tables 4.2.6.8 and 6.1.1.4'

loop_
_geom_angle_atom_site_label_1
_geom_angle_atom_site_label_2
_geom_angle_atom_site_label_3
_geom_angle
P1 Cu1 P4 121.14(4)
P1 Cu1 P3 116.55(4)
P4 Cu1 P3 98.34(4)
P1 Cu1 P2 99.18(4)
P4 Cu1 P2 113.90(4)
P3 Cu1 P2 107.84(4)
C11 P1 C1 101.16(19)
C11 P1 C21 102.58(18)
C1 P1 C21 101.84(18)
C11 P1 Cu1 120.82(12)
C1 P1 Cu1 111.41(14)
C21 P1 Cu1 116.42(12)
C31 P2 C41 102.5(2)
C31 P2 C3 103.4(2)
C41 P2 C3 101.98(19)
C31 P2 Cu1 116.47(14)
C41 P2 Cu1 119.01(14)
C3 P2 Cu1 111.45(15)
C51 P3 C61 101.95(19)
C51 P3 C4 103.15(18)
C61 P3 C4 102.94(19)
C51 P3 Cu1 116.12(13)
C61 P3 Cu1 118.01(13)
C4 P3 Cu1 112.72(13)
C71 P4 C81 102.67(19)
C71 P4 C6 101.01(19)
C81 P4 C6 103.92(18)
C71 P4 Cu1 118.60(14)
C81 P4 Cu1 119.15(12)
C6 P4 Cu1 109.15(12)
Cl1 Ga2 Cl4 111.68(11)
Cl1 Ga2 Cl2 108.81(10)
Cl4 Ga2 Cl2 111.63(8)
Cl1 Ga2 Cl3 108.46(12)
Cl4 Ga2 Cl3 109.03(9)
Cl2 Ga2 Cl3 107.08(7)
C2 C1 P1 116.6(3)
C2 C1 H1A 108.1
P1 C1 H1A 108.1
C2 C1 H1B 108.1
P1 C1 H1B 108.1
H1A C1 H1B 107.3
C1 C2 C3 114.3(3)
C1 C2 H2A 108.7
C3 C2 H2A 108.7
C1 C2 H2B 108.7
C3 C2 H2B 108.7
H2A C2 H2B 107.6
C2 C3 P2 115.3(3)
C2 C3 H3A 108.4
P2 C3 H3A 108.4
C2 C3 H3B 108.4
P2 C3 H3B 108.4
H3A C3 H3B 107.5
C5 C4 P3 114.3(3)
C5 C4 H4A 108.7
P3 C4 H4A 108.7
C5 C4 H4B 108.7
P3 C4 H4B 108.7
H4A C4 H4B 107.6
C4 C5 C6 114.6(3)
C4 C5 H5A 108.6
C6 C5 H5A 108.6
C4 C5 H5B 108.6
C6 C5 H5B 108.6
H5A C5 H5B 107.6
C5 C6 P4 113.4(3)
C5 C6 H6A 108.9
P4 C6 H6A 108.9
C5 C6 H6B 108.9
P4 C6 H6B 108.9
H6A C6 H6B 107.7
C16 C11 C12 116.8(4)
C16 C11 P1 121.4(3)
C12 C11 P1 121.8(4)
C13 C12 C11 121.7(6)
C13 C12 H12 119.2
C11 C12 H12 119.2
C14 C13 C12 119.5(6)
C14 C13 H13 120.2
C12 C13 H13 120.2
C13 C14 C15 121.2(6)
C13 C14 H14 119.4
C15 C14 H14 119.4
C14 C15 C16 119.4(6)
C14 C15 H15 120.3
C16 C15 H15 120.3
C15 C16 C11 121.5(5)
C15 C16 H16 119.3
C11 C16 H16 119.3
C22 C21 C26 118.6(4)
C22 C21 P1 119.4(3)
C26 C21 P1 122.0(3)
C21 C22 C23 120.0(4)
C21 C22 H22 120.0
C23 C22 H22 120.0
C24 C23 C22 120.1(4)
C24 C23 H23 119.9
C22 C23 H23 119.9
C23 C24 C25 120.0(4)
C23 C24 H24 120.0
C25 C24 H24 120.0
C26 C25 C24 120.0(4)
C26 C25 H25 120.0
C24 C25 H25 120.0
C25 C26 C21 121.3(4)
C25 C26 H26 119.4
C21 C26 H26 119.4
C36 C31 C32 117.3(4)
C36 C31 P2 118.7(3)
C32 C31 P2 124.1(4)
C33 C32 C31 120.9(5)
C33 C32 H32 119.6
C31 C32 H32 119.6
C34 C33 C32 120.2(6)
C34 C33 H33 119.9
C32 C33 H33 119.9
C33 C34 C35 121.6(6)
C33 C34 H34 119.2
C35 C34 H34 119.2
C36 C35 C34 118.2(5)
C36 C35 H35 120.9
C34 C35 H35 120.9
C35 C36 C31 121.8(5)
C35 C36 H36 119.1
C31 C36 H36 119.1
C46 C41 C42 118.5(4)
C46 C41 P2 118.9(3)
C42 C41 P2 122.6(4)
C41 C42 C43 119.1(5)
C41 C42 H42 120.5
C43 C42 H42 120.5
C44 C43 C42 121.8(5)
C44 C43 H43 119.1
C42 C43 H43 119.1
C43 C44 C45 119.9(5)
C43 C44 H44 120.1
C45 C44 H44 120.1
C44 C45 C46 119.7(5)
C44 C45 H45 120.2
C46 C45 H45 120.2
C41 C46 C45 121.1(5)
C41 C46 H46 119.4
C45 C46 H46 119.4
C52 C51 C56 118.2(4)
C52 C51 P3 125.3(3)
C56 C51 P3 116.5(3)
C51 C52 C53 119.9(4)
C51 C52 H52 120.0
C53 C52 H52 120.0
C54 C53 C52 121.8(5)
C54 C53 H53 119.1
C52 C53 H53 119.1
C53 C54 C55 118.8(5)
C53 C54 H54 120.6
C55 C54 H54 120.6
C54 C55 C56 120.5(4)
C54 C55 H55 119.8
C56 C55 H55 119.8
C55 C56 C51 120.8(4)
C55 C56 H56 119.6
C51 C56 H56 119.6
C66 C61 C62 118.1(4)
C66 C61 P3 120.4(3)
C62 C61 P3 121.5(4)
C63 C62 C61 119.3(5)
C63 C62 H62 120.4
C61 C62 H62 120.4
C64 C63 C62 121.0(5)
C64 C63 H63 119.5
C62 C63 H63 119.5
C65 C64 C63 119.3(5)
C65 C64 H64 120.3
C63 C64 H64 120.3
C64 C65 C66 120.8(5)
C64 C65 H65 119.6
C66 C65 H65 119.6
C65 C66 C61 121.5(4)
C65 C66 H66 119.3
C61 C66 H66 119.3
C76 C71 C72 117.6(4)
C76 C71 P4 120.3(3)
C72 C71 P4 122.1(4)
C73 C72 C71 120.4(6)
C73 C72 H72 119.8
C71 C72 H72 119.8
C74 C73 C72 120.1(6)
C74 C73 H73 119.9
C72 C73 H73 119.9
C75 C74 C73 120.1(6)
C75 C74 H74 120.0
C73 C74 H74 120.0
C74 C75 C76 121.0(6)
C74 C75 H75 119.5
C76 C75 H75 119.5
C75 C76 C71 120.6(5)
C75 C76 H76 119.7
C71 C76 H76 119.7
C86 C81 C82 117.9(4)
C86 C81 P4 121.2(3)
C82 C81 P4 120.8(3)
C83 C82 C81 119.6(5)
C83 C82 H82 120.2
C81 C82 H82 120.2
C84 C83 C82 121.2(5)
C84 C83 H83 119.4
C82 C83 H83 119.4
C85 C84 C83 119.6(5)
C85 C84 H84 120.2
C83 C84 H84 120.2
C84 C85 C86 120.5(5)
C84 C85 H85 119.7
C86 C85 H85 119.7
C85 C86 C81 121.3(5)
C85 C86 H86 119.4
C81 C86 H86 119.4

loop_
_geom_bond_atom_site_label_1
_geom_bond_atom_site_label_2
_geom_bond_distance
Cu1 P1 2.3148(11)
Cu1 P4 2.3154(11)
Cu1 P3 2.3170(11)
Cu1 P2 2.3198(12)
P1 C11 1.817(4)
P1 C1 1.835(4)
P1 C21 1.836(4)
P2 C31 1.822(4)
P2 C41 1.842(4)
P2 C3 1.847(4)
P3 C51 1.825(4)
P3 C61 1.829(4)
P3 C4 1.840(4)
P4 C71 1.818(4)
P4 C81 1.833(4)
P4 C6 1.849(4)
Ga2 Cl1 2.137(2)
Ga2 Cl4 2.1491(18)
Ga2 Cl2 2.1524(15)
Ga2 Cl3 2.1694(19)
C1 C2 1.516(6)
C1 H1A 0.9700
C1 H1B 0.9700
C2 C3 1.517(6)
C2 H2A 0.9700
C2 H2B 0.9700
C3 H3A 0.9700
C3 H3B 0.9700
C4 C5 1.531(5)
C4 H4A 0.9700
C4 H4B 0.9700
C5 C6 1.537(5)
C5 H5A 0.9700
C5 H5B 0.9700
C6 H6A 0.9700
C6 H6B 0.9700
C11 C16 1.392(6)
C11 C12 1.393(6)
C12 C13 1.383(7)
C12 H12 0.9300
C13 C14 1.354(9)
C13 H13 0.9300
C14 C15 1.367(8)
C14 H14 0.9300
C15 C16 1.384(6)
C15 H15 0.9300
C16 H16 0.9300
C21 C22 1.378(5)
C21 C26 1.388(5)
C22 C23 1.407(5)
C22 H22 0.9300
C23 C24 1.357(6)
C23 H23 0.9300
C24 C25 1.383(6)
C24 H24 0.9300
C25 C26 1.363(6)
C25 H25 0.9300
C26 H26 0.9300
C31 C36 1.381(6)
C31 C32 1.402(6)
C32 C33 1.370(7)
C32 H32 0.9300
C33 C34 1.337(8)
C33 H33 0.9300
C34 C35 1.386(8)
C34 H34 0.9300
C35 C36 1.378(6)
C35 H35 0.9300
C36 H36 0.9300
C41 C46 1.378(6)
C41 C42 1.381(6)
C42 C43 1.397(7)
C42 H42 0.9300
C43 C44 1.342(8)
C43 H43 0.9300
C44 C45 1.360(7)
C44 H44 0.9300
C45 C46 1.390(6)
C45 H45 0.9300
C46 H46 0.9300
C51 C52 1.380(6)
C51 C56 1.388(5)
C52 C53 1.390(6)
C52 H52 0.9300
C53 C54 1.356(6)
C53 H53 0.9300
C54 C55 1.372(7)
C54 H54 0.9300
C55 C56 1.386(6)
C55 H55 0.9300
C56 H56 0.9300
C61 C66 1.373(6)
C61 C62 1.407(5)
C62 C63 1.387(7)
C62 H62 0.9300
C63 C64 1.368(7)
C63 H63 0.9300
C64 C65 1.362(7)
C64 H64 0.9300
C65 C66 1.368(6)
C65 H65 0.9300
C66 H66 0.9300
C71 C76 1.386(6)
C71 C72 1.397(6)
C72 C73 1.387(8)
C72 H72 0.9300
C73 C74 1.365(9)
C73 H73 0.9300
C74 C75 1.349(8)
C74 H74 0.9300
C75 C76 1.378(7)
C75 H75 0.9300
C76 H76 0.9300
C81 C86 1.383(5)
C81 C82 1.394(6)
C82 C83 1.382(6)
C82 H82 0.9300
C83 C84 1.374(7)
C83 H83 0.9300
C84 C85 1.344(7)
C84 H84 0.9300
C85 C86 1.381(6)
C85 H85 0.9300
C86 H86 0.9300

loop_
_geom_hbond_atom_site_label_D
_geom_hbond_atom_site_label_H
_geom_hbond_atom_site_label_A
_geom_hbond_site_symmetry_A
_geom_hbond_distance_DH
_geom_hbond_distance_HA
_geom_hbond_distance_DA
_geom_hbond_angle_DHA
C14 H14 Cg1 2_556 0.93 2.7732 3.702(8) 175
C55 H55 Cg2 1_565 0.93 2.6633 3.526(5) 155
